data_7121309
loop_
_publ_author_name
'Terada, Misaki'
'Nishii, Yuji'
'Miura, Masahiro'

_publ_section_title
;
 Synthesis, crystal structure and reactivity of \h<sup>2</sup>-thiophyne
 Ni complexes.
;
_journal_issue 23
_journal_name_full 'Chemical communications (Cambridge, England)'
_journal_page_first 2918
_journal_page_last 2921
_journal_paper_doi 10.1039/c8cc00705e
_journal_volume 54
_journal_year 2018
_chemical_formula_sum 'C37.5 H65 B Br Cl3 Ni O2 P2 S'
_chemical_formula_weight 897.67
_space_group_crystal_system orthorhombic
_space_group_IT_number 19
_space_group_name_Hall 'P 2ac 2ab'
_space_group_name_H-M_alt 'P 21 21 21'
_symmetry_space_group_name_Hall 'P 2ac 2ab'
_symmetry_space_group_name_H-M 'P 21 21 21'
_atom_sites_solution_hydrogens geom
_audit_creation_method SHELXL-2016/6
_audit_update_record
;
2016-12-20 deposited with the CCDC.
2018-02-21 downloaded from the CCDC.
;
_cell_angle_alpha 90
_cell_angle_beta 90
_cell_angle_gamma 90
_cell_formula_units_Z 4
_cell_length_a 8.752(13)
_cell_length_b 21.67(3)
_cell_length_c 22.43(3)
_cell_measurement_reflns_used 6691
_cell_measurement_temperature 173(2)
_cell_measurement_theta_max 27.50
_cell_measurement_theta_min 3.10
_cell_volume 4254(10)
_computing_structure_refinement 'SHELXL-2016/6 (Sheldrick, 2016)'
_diffrn_ambient_temperature 173(2)
_diffrn_measured_fraction_theta_full 0.979
_diffrn_measured_fraction_theta_max 0.979
_diffrn_measurement_device_type 'Rigaku XtaLAB mini'
_diffrn_measurement_method \w
_diffrn_radiation_type MoK\a
_diffrn_radiation_wavelength 0.71075
_diffrn_reflns_av_R_equivalents 0.1141
_diffrn_reflns_av_unetI/netI 0.1135
_diffrn_reflns_Laue_measured_fraction_full 0.979
_diffrn_reflns_Laue_measured_fraction_max 0.979
_diffrn_reflns_limit_h_max 10
_diffrn_reflns_limit_h_min -10
_diffrn_reflns_limit_k_max 25
_diffrn_reflns_limit_k_min -25
_diffrn_reflns_limit_l_max 26
_diffrn_reflns_limit_l_min -26
_diffrn_reflns_number 32729
_diffrn_reflns_point_group_measured_fraction_full 0.972
_diffrn_reflns_point_group_measured_fraction_max 0.972
_diffrn_reflns_theta_full 24.998
_diffrn_reflns_theta_max 24.998
_diffrn_reflns_theta_min 3.099
_exptl_absorpt_coefficient_mu 1.739
_exptl_absorpt_correction_T_max 0.897
_exptl_absorpt_correction_T_min 0.712
_exptl_absorpt_correction_type multi-scan
_exptl_absorpt_process_details 'NUMABS (Rigaku, 1999)'
_exptl_crystal_colour orange
_exptl_crystal_density_diffrn 1.402
_exptl_crystal_density_method 'not measured'
_exptl_crystal_description platelet
_exptl_crystal_F_000 1884
_exptl_crystal_size_max 0.210
_exptl_crystal_size_mid 0.160
_exptl_crystal_size_min 0.070
_refine_diff_density_max 0.666
_refine_diff_density_min -0.496
_refine_diff_density_rms 0.092
_refine_ls_abs_structure_details
;
 Flack x determined using 1272 quotients [(I+)-(I-)]/[(I+)+(I-)]
 (Parsons, Flack and Wagner, Acta Cryst. B69 (2013) 249-259).
;
_refine_ls_abs_structure_Flack 0.493(9)
_refine_ls_extinction_method none
_refine_ls_goodness_of_fit_ref 1.076
_refine_ls_hydrogen_treatment constr
_refine_ls_matrix_type full
_refine_ls_number_parameters 444
_refine_ls_number_reflns 7295
_refine_ls_number_restraints 0
_refine_ls_restrained_S_all 1.076
_refine_ls_R_factor_all 0.1337
_refine_ls_R_factor_gt 0.0955
_refine_ls_shift/su_max 0.000
_refine_ls_shift/su_mean 0.000
_refine_ls_structure_factor_coef Fsqd
_refine_ls_weighting_details 'w=1/[\s^2^(Fo^2^)+(0.0504P)^2^+16.1001P] where P=(Fo^2^+2Fc^2^)/3'
_refine_ls_weighting_scheme calc
_refine_ls_wR_factor_gt 0.1770
_refine_ls_wR_factor_ref 0.2013
_reflns_Friedel_coverage 0.765
_reflns_Friedel_fraction_full 0.963
_reflns_Friedel_fraction_max 0.963
_reflns_number_gt 5000
_reflns_number_total 7295
_reflns_threshold_expression 'I > 2\s(I)'
_cod_data_source_file c8cc00705e2.cif
_cod_data_source_block shelxl_CCDC1
_cod_depositor_comments 'Adding full bibliography for 7121308--7121314.cif.'
_cod_database_code 7121309
_shelx_shelxl_version_number 2016/6
_shelx_space_group_comment
;
The symmetry employed for this shelxl refinement is uniquely defined
by the following loop, which should always be used as a source of
symmetry information in preference to the above space-group names.
They are only intended as comments.
;
_shelx_estimated_absorpt_t_min 0.711
_shelx_estimated_absorpt_t_max 0.888

loop_
_space_group_symop_operation_xyz
'x, y, z'
'-x+1/2, -y, z+1/2'
'x+1/2, -y+1/2, -z'
'-x, y+1/2, -z+1/2'

loop_
_atom_site_label
_atom_site_type_symbol
_atom_site_fract_x
_atom_site_fract_y
_atom_site_fract_z
_atom_site_U_iso_or_equiv
_atom_site_adp_type
_atom_site_occupancy
_atom_site_site_symmetry_order
_atom_site_calc_flag
_atom_site_refinement_flags_posn
_atom_site_refinement_flags_adp
_atom_site_refinement_flags_occupancy
_atom_site_disorder_assembly
_atom_site_disorder_group
Ni1_1 Ni 0.9331(2) 0.39621(8) 0.72744(8) 0.0411(4) Uani 1 1 d . . . . .
Br2_1 Br 1.1422(2) 0.46291(7) 0.73616(9) 0.0652(5) Uani 1 1 d . . . . .
P3_1 P 0.7410(4) 0.33629(18) 0.71645(16) 0.0433(9) Uani 1 1 d . . . . .
P4_1 P 0.7723(5) 0.47418(18) 0.73033(19) 0.0513(10) Uani 1 1 d . . . . .
S5_1 S 1.2669(4) 0.24258(16) 0.73858(17) 0.0470(9) Uani 1 1 d . . . . .
B6_1 B 1.177(2) 0.3225(8) 0.8266(8) 0.048(5) Uani 1 1 d . . . . .
O7_1 O 1.3016(11) 0.3072(5) 0.8610(4) 0.054(3) Uani 1 1 d . . . . .
O8_1 O 1.0742(12) 0.3567(5) 0.8606(4) 0.053(3) Uani 1 1 d . . . . .
C9_1 C 0.5626(16) 0.3805(6) 0.7272(7) 0.050(4) Uani 1 1 d . . . . .
H9A_1 H 0.479032 0.361063 0.704186 0.060 Uiso 1 1 calc R U . . .
H9B_1 H 0.533756 0.379889 0.769918 0.060 Uiso 1 1 calc R U . . .
C10_1 C 0.5831(19) 0.4452(8) 0.7074(8) 0.072(5) Uani 1 1 d . . . . .
H10A_1 H 0.502194 0.471409 0.724984 0.086 Uiso 1 1 calc R U . . .
H10B_1 H 0.573806 0.447423 0.663414 0.086 Uiso 1 1 calc R U . . .
C11_1 C 0.8163(18) 0.5367(7) 0.6772(6) 0.052(4) Uani 1 1 d . . . . .
H11_1 H 0.911063 0.556997 0.692553 0.063 Uiso 1 1 calc R U . . .
C12_1 C 0.698(2) 0.5869(7) 0.6727(8) 0.068(5) Uani 1 1 d . . . . .
H12A_1 H 0.598983 0.568849 0.660283 0.082 Uiso 1 1 calc R U . . .
H12B_1 H 0.683640 0.606430 0.712201 0.082 Uiso 1 1 calc R U . . .
C13_1 C 0.746(2) 0.6349(8) 0.6284(9) 0.084(6) Uani 1 1 d . . . . .
H13A_1 H 0.660770 0.664391 0.622682 0.100 Uiso 1 1 calc R U . . .
H13B_1 H 0.833646 0.658108 0.644860 0.100 Uiso 1 1 calc R U . . .
C14_1 C 0.790(3) 0.6091(9) 0.5690(8) 0.087(6) Uani 1 1 d . . . . .
H14A_1 H 0.699016 0.590919 0.549587 0.104 Uiso 1 1 calc R U . . .
H14B_1 H 0.828346 0.642786 0.543210 0.104 Uiso 1 1 calc R U . . .
C15_1 C 0.909(2) 0.5615(7) 0.5748(7) 0.065(5) Uani 1 1 d . . . . .
H15A_1 H 1.003728 0.580487 0.590467 0.078 Uiso 1 1 calc R U . . .
H15B_1 H 0.931974 0.543971 0.535035 0.078 Uiso 1 1 calc R U . . .
C16_1 C 0.8580(19) 0.5100(7) 0.6165(6) 0.054(4) Uani 1 1 d . . . . .
H16A_1 H 0.941470 0.479546 0.621075 0.065 Uiso 1 1 calc R U . . .
H16B_1 H 0.768421 0.488591 0.599274 0.065 Uiso 1 1 calc R U . . .
C17_1 C 0.7314(17) 0.3009(7) 0.6422(6) 0.047(4) Uani 1 1 d . . . . .
H17_1 H 0.816868 0.270450 0.639008 0.056 Uiso 1 1 calc R U . . .
C18_1 C 0.7534(18) 0.3501(6) 0.5917(6) 0.049(4) Uani 1 1 d . . . . .
H18A_1 H 0.666484 0.379327 0.591803 0.059 Uiso 1 1 calc R U . . .
H18B_1 H 0.848386 0.373811 0.598878 0.059 Uiso 1 1 calc R U . . .
C19_1 C 0.7627(19) 0.3178(8) 0.5319(7) 0.062(4) Uani 1 1 d . . . . .
H19A_1 H 0.852961 0.290303 0.531481 0.074 Uiso 1 1 calc R U . . .
H19B_1 H 0.776325 0.349008 0.500090 0.074 Uiso 1 1 calc R U . . .
C20_1 C 0.620(2) 0.2800(9) 0.5192(7) 0.075(6) Uani 1 1 d . . . . .
H20A_1 H 0.530040 0.307791 0.516008 0.091 Uiso 1 1 calc R U . . .
H20B_1 H 0.631230 0.258023 0.480760 0.091 Uiso 1 1 calc R U . . .
C21_1 C 0.594(2) 0.2345(8) 0.5682(7) 0.067(5) Uani 1 1 d . . . . .
H21A_1 H 0.680067 0.204639 0.568963 0.081 Uiso 1 1 calc R U . . .
H21B_1 H 0.499025 0.211245 0.560586 0.081 Uiso 1 1 calc R U . . .
C22_1 C 0.5832(18) 0.2670(7) 0.6292(7) 0.056(4) Uani 1 1 d . . . . .
H22A_1 H 0.497045 0.296585 0.628873 0.068 Uiso 1 1 calc R U . . .
H22B_1 H 0.563633 0.236076 0.660835 0.068 Uiso 1 1 calc R U . . .
C23_1 C 0.7064(16) 0.2700(7) 0.7679(7) 0.051(4) Uani 1 1 d . . . . .
H23_1 H 0.596642 0.258052 0.763605 0.061 Uiso 1 1 calc R U . . .
C24_1 C 0.8025(18) 0.2132(7) 0.7522(7) 0.057(4) Uani 1 1 d . . . . .
H24A_1 H 0.912510 0.222051 0.757867 0.068 Uiso 1 1 calc R U . . .
H24B_1 H 0.785620 0.201212 0.710103 0.068 Uiso 1 1 calc R U . . .
C25_1 C 0.751(2) 0.1612(7) 0.7941(7) 0.064(5) Uani 1 1 d . . . . .
H25A_1 H 0.643271 0.150873 0.785633 0.077 Uiso 1 1 calc R U . . .
H25B_1 H 0.813585 0.123957 0.786147 0.077 Uiso 1 1 calc R U . . .
C26_1 C 0.767(2) 0.1785(8) 0.8577(8) 0.075(6) Uani 1 1 d . . . . .
H26A_1 H 0.876216 0.184805 0.867126 0.090 Uiso 1 1 calc R U . . .
H26B_1 H 0.728555 0.144347 0.882878 0.090 Uiso 1 1 calc R U . . .
C27_1 C 0.681(2) 0.2358(8) 0.8719(7) 0.070(5) Uani 1 1 d . . . . .
H27A_1 H 0.699129 0.247433 0.914010 0.084 Uiso 1 1 calc R U . . .
H27B_1 H 0.569734 0.228193 0.867008 0.084 Uiso 1 1 calc R U . . .
C28_1 C 0.730(2) 0.2892(8) 0.8309(6) 0.061(5) Uani 1 1 d . . . . .
H28A_1 H 0.668327 0.326444 0.839653 0.073 Uiso 1 1 calc R U . . .
H28B_1 H 0.838806 0.299180 0.837747 0.073 Uiso 1 1 calc R U . . .
C29_1 C 1.1507(15) 0.3017(6) 0.7640(6) 0.039(3) Uani 1 1 d . . . . .
C30_1 C 1.0695(16) 0.3272(5) 0.7201(6) 0.041(3) Uani 1 1 d . . . . .
C31_1 C 1.0958(15) 0.2971(6) 0.6639(6) 0.041(3) Uani 1 1 d . . . . .
H31_1 H 1.043846 0.307762 0.628210 0.049 Uiso 1 1 calc R U . . .
C32_1 C 1.2025(16) 0.2516(6) 0.6672(6) 0.044(4) Uani 1 1 d . . . . .
H32_1 H 1.236827 0.227964 0.634169 0.053 Uiso 1 1 calc R U . . .
C33_1 C 1.282(2) 0.3355(9) 0.9182(7) 0.068(5) Uani 1 1 d . . . . .
C44_1 C 0.746(2) 0.5157(7) 0.8016(6) 0.058(4) Uani 1 1 d . . . . .
C45_1 C 0.752(2) 0.4705(7) 0.8532(7) 0.068(5) Uani 1 1 d . . . . .
H45A_1 H 0.850778 0.448303 0.852018 0.082 Uiso 1 1 calc R U . . .
H45B_1 H 0.669567 0.439635 0.848155 0.082 Uiso 1 1 calc R U . . .
C46_1 C 0.734(2) 0.5016(9) 0.9141(8) 0.079(6) Uani 1 1 d . . . . .
C53_1 C 0.182(4) 0.5702(17) 0.868(2) 0.092(14) Uani 0.5 1 d . . P A .
H53A_1 H 0.139227 0.542171 0.837066 0.111 Uiso 0.5 1 calc R U P . .
H53B_1 H 0.185143 0.547315 0.905772 0.111 Uiso 0.5 1 calc R U P . .
Cl54_1 Cl 0.3657(14) 0.5881(6) 0.8477(6) 0.102(4) Uani 0.5 1 d . . P . .
Cl55_1 Cl 0.0651(15) 0.6302(6) 0.8753(7) 0.125(5) Uani 0.5 1 d . . P . .
C56_1 C 0.773(3) 0.0748(11) 0.4166(10) 0.108(8) Uani 1 1 d . . . . .
H56A_1 H 0.710126 0.061072 0.382451 0.130 Uiso 1 1 calc R U . . .
H56B_1 H 0.835249 0.110415 0.403340 0.130 Uiso 1 1 calc R U . . .
Cl57_1 Cl 0.8879(10) 0.0180(5) 0.4371(4) 0.225(6) Uani 1 1 d . . . . .
Cl58_1 Cl 0.6565(10) 0.0976(4) 0.4727(3) 0.140(3) Uani 1 1 d . . . . .
C50_1 C 0.596(4) 0.5342(15) 0.9178(14) 0.059(9) Uiso 0.494(12) 1 d . . P A 1
H50A_1 H 0.592884 0.557725 0.955620 0.071 Uiso 0.494(12) 1 calc R U P A 1
H50B_1 H 0.509623 0.504670 0.917946 0.071 Uiso 0.494(12) 1 calc R U P A 1
C51_1 C 0.579(6) 0.578(2) 0.866(2) 0.123(18) Uiso 0.494(12) 1 d . . P A 1
H51A_1 H 0.665818 0.607015 0.864939 0.148 Uiso 0.494(12) 1 calc R U P A 1
H51B_1 H 0.483287 0.602222 0.870511 0.148 Uiso 0.494(12) 1 calc R U P A 1
C52_1 C 0.573(4) 0.5402(18) 0.8087(17) 0.080(11) Uiso 0.494(12) 1 d . . P A 1
H52A_1 H 0.543053 0.566179 0.774311 0.096 Uiso 0.494(12) 1 calc R U P A 1
H52B_1 H 0.500458 0.505372 0.812273 0.096 Uiso 0.494(12) 1 calc R U P A 1
C34_1 C 1.149(4) 0.3762(16) 0.9133(14) 0.045(8) Uiso 0.494(12) 1 d . . P A 1
C35_1 C 1.036(4) 0.3818(16) 0.9610(14) 0.051(8) Uiso 0.494(12) 1 d . . P A 1
H35A_1 H 1.086967 0.395309 0.997628 0.077 Uiso 0.494(12) 1 calc R U P A 1
H35B_1 H 0.958411 0.412145 0.949568 0.077 Uiso 0.494(12) 1 calc R U P A 1
H35C_1 H 0.987349 0.341683 0.967703 0.077 Uiso 0.494(12) 1 calc R U P A 1
C36_1 C 1.226(4) 0.4399(15) 0.9020(15) 0.069(10) Uiso 0.494(12) 1 d . . P A 1
H36A_1 H 1.277768 0.453536 0.938389 0.103 Uiso 0.494(12) 1 calc R U P A 1
H36B_1 H 1.300796 0.435917 0.869687 0.103 Uiso 0.494(12) 1 calc R U P A 1
H36C_1 H 1.148044 0.470165 0.890741 0.103 Uiso 0.494(12) 1 calc R U P A 1
C37_1 C 1.210(4) 0.2714(16) 0.9531(16) 0.071(11) Uiso 0.494(12) 1 d . . P A 1
H37A_1 H 1.187362 0.281284 0.994826 0.106 Uiso 0.494(12) 1 calc R U P A 1
H37B_1 H 1.115774 0.258302 0.933042 0.106 Uiso 0.494(12) 1 calc R U P A 1
H37C_1 H 1.285198 0.238028 0.951389 0.106 Uiso 0.494(12) 1 calc R U P A 1
C38_1 C 1.425(4) 0.3491(15) 0.9489(15) 0.062(9) Uiso 0.494(12) 1 d . . P A 1
H38A_1 H 1.403282 0.368265 0.987551 0.093 Uiso 0.494(12) 1 calc R U P A 1
H38B_1 H 1.482185 0.310675 0.955193 0.093 Uiso 0.494(12) 1 calc R U P A 1
H38C_1 H 1.486484 0.377385 0.924631 0.093 Uiso 0.494(12) 1 calc R U P A 1
C47_1 C 0.851(4) 0.5454(15) 0.9260(15) 0.062(9) Uiso 0.506(12) 1 d . . P A 2
H47A_1 H 0.950140 0.523880 0.928981 0.075 Uiso 0.506(12) 1 calc R U P A 2
H47B_1 H 0.830142 0.565376 0.964915 0.075 Uiso 0.506(12) 1 calc R U P A 2
C48_1 C 0.860(4) 0.5915(15) 0.8812(14) 0.067(10) Uiso 0.506(12) 1 d . . P A 2
H48A_1 H 0.945665 0.619858 0.890743 0.080 Uiso 0.506(12) 1 calc R U P A 2
H48B_1 H 0.764708 0.615927 0.881043 0.080 Uiso 0.506(12) 1 calc R U P A 2
C49_1 C 0.887(4) 0.5629(13) 0.8173(14) 0.057(9) Uiso 0.506(12) 1 d . . P A 2
H49A_1 H 0.984863 0.540196 0.816409 0.069 Uiso 0.506(12) 1 calc R U P A 2
H49B_1 H 0.891285 0.596193 0.787131 0.069 Uiso 0.506(12) 1 calc R U P A 2
C39_1 C 1.118(4) 0.3476(18) 0.9252(16) 0.060(9) Uiso 0.506(12) 1 d . . P A 2
C40_1 C 1.077(5) 0.4098(18) 0.9526(18) 0.084(13) Uiso 0.506(12) 1 d . . P A 2
H40A_1 H 1.136226 0.442446 0.932992 0.126 Uiso 0.506(12) 1 calc R U P A 2
H40B_1 H 0.967676 0.417780 0.947042 0.126 Uiso 0.506(12) 1 calc R U P A 2
H40C_1 H 1.100848 0.409314 0.995245 0.126 Uiso 0.506(12) 1 calc R U P A 2
C41_1 C 1.035(4) 0.2991(15) 0.9520(15) 0.066(10) Uiso 0.506(12) 1 d . . P A 2
H41A_1 H 0.927276 0.310748 0.955051 0.098 Uiso 0.506(12) 1 calc R U P A 2
H41B_1 H 1.044785 0.261802 0.927626 0.098 Uiso 0.506(12) 1 calc R U P A 2
H41C_1 H 1.076145 0.291199 0.991924 0.098 Uiso 0.506(12) 1 calc R U P A 2
C42_1 C 1.361(4) 0.3037(16) 0.9654(15) 0.069(10) Uiso 0.506(12) 1 d . . P A 2
H42A_1 H 1.343230 0.325073 1.003268 0.103 Uiso 0.506(12) 1 calc R U P A 2
H42B_1 H 1.323129 0.261230 0.968274 0.103 Uiso 0.506(12) 1 calc R U P A 2
H42C_1 H 1.470841 0.303104 0.956785 0.103 Uiso 0.506(12) 1 calc R U P A 2
C43_1 C 1.380(5) 0.4005(18) 0.9042(17) 0.090(13) Uiso 0.506(12) 1 d . . P A 2
H43A_1 H 1.378768 0.426895 0.939729 0.135 Uiso 0.506(12) 1 calc R U P A 2
H43B_1 H 1.485473 0.390131 0.893953 0.135 Uiso 0.506(12) 1 calc R U P A 2
H43C_1 H 1.332182 0.422532 0.870865 0.135 Uiso 0.506(12) 1 calc R U P A 2

loop_
_atom_site_aniso_label
_atom_site_aniso_U_11
_atom_site_aniso_U_22
_atom_site_aniso_U_33
_atom_site_aniso_U_23
_atom_site_aniso_U_13
_atom_site_aniso_U_12
Ni1_1 0.0382(11) 0.0447(10) 0.0405(10) -0.0013(8) 0.0012(9) 0.0065(8)
Br2_1 0.0548(11) 0.0476(9) 0.0930(14) -0.0065(8) -0.0221(10) -0.0008(8)
P3_1 0.034(2) 0.054(2) 0.042(2) 0.0029(15) 0.0016(17) 0.0031(17)
P4_1 0.056(3) 0.055(3) 0.042(2) 0.0050(18) 0.007(2) 0.0169(19)
S5_1 0.035(2) 0.051(2) 0.054(2) 0.0002(17) -0.0003(18) 0.0067(16)
B6_1 0.040(12) 0.063(12) 0.042(11) -0.008(8) 0.011(8) 0.006(8)
O7_1 0.051(7) 0.074(8) 0.036(6) -0.010(5) -0.008(5) 0.014(5)
O8_1 0.041(6) 0.071(7) 0.047(7) -0.008(5) 0.004(5) 0.013(5)
C9_1 0.042(9) 0.064(10) 0.043(9) 0.006(7) 0.008(8) 0.014(7)
C10_1 0.049(12) 0.078(13) 0.089(14) 0.009(9) 0.019(9) 0.011(9)
C11_1 0.058(11) 0.052(10) 0.046(10) 0.003(7) -0.002(7) 0.001(8)
C12_1 0.081(15) 0.060(12) 0.064(12) 0.005(8) 0.011(9) 0.018(9)
C13_1 0.098(16) 0.070(13) 0.083(15) 0.030(10) 0.023(12) 0.022(11)
C14_1 0.114(19) 0.095(15) 0.052(12) 0.023(10) -0.013(11) -0.010(13)
C15_1 0.068(14) 0.075(13) 0.052(11) 0.012(8) 0.011(9) -0.023(9)
C16_1 0.060(11) 0.053(10) 0.049(10) 0.010(7) 0.001(8) -0.006(8)
C17_1 0.044(10) 0.056(10) 0.041(9) -0.010(6) 0.004(7) -0.007(7)
C18_1 0.053(10) 0.046(9) 0.048(9) 0.004(6) -0.003(8) 0.002(7)
C19_1 0.058(12) 0.075(12) 0.052(11) 0.000(7) -0.002(8) -0.009(9)
C20_1 0.070(14) 0.112(16) 0.044(11) 0.004(9) -0.010(9) -0.025(11)
C21_1 0.060(12) 0.087(13) 0.055(11) 0.006(8) -0.017(9) -0.018(9)
C22_1 0.055(11) 0.064(11) 0.050(10) 0.000(7) -0.005(8) -0.014(8)
C23_1 0.029(8) 0.072(10) 0.051(10) 0.020(8) 0.002(7) -0.001(7)
C24_1 0.051(11) 0.060(10) 0.060(11) 0.027(8) 0.004(7) -0.004(7)
C25_1 0.053(11) 0.064(12) 0.074(13) 0.010(8) 0.006(9) -0.008(9)
C26_1 0.065(13) 0.091(15) 0.070(14) 0.035(10) 0.002(10) -0.001(11)
C27_1 0.082(14) 0.083(14) 0.044(11) 0.006(8) 0.005(9) 0.007(11)
C28_1 0.052(12) 0.091(14) 0.041(10) 0.001(8) 0.000(8) 0.014(9)
C29_1 0.038(8) 0.036(7) 0.044(9) -0.002(6) 0.017(7) 0.003(6)
C30_1 0.046(9) 0.024(7) 0.053(10) 0.000(5) -0.009(7) 0.001(6)
C31_1 0.037(10) 0.043(9) 0.043(9) 0.002(6) -0.004(6) 0.003(6)
C32_1 0.031(9) 0.056(10) 0.046(9) -0.010(7) 0.005(6) 0.000(7)
C33_1 0.060(13) 0.093(14) 0.051(11) -0.014(9) -0.012(9) 0.008(10)
C44_1 0.077(12) 0.063(11) 0.035(9) 0.001(6) 0.021(8) 0.016(9)
C45_1 0.084(14) 0.049(11) 0.072(12) 0.005(8) 0.011(10) 0.023(10)
C46_1 0.091(16) 0.104(15) 0.043(11) -0.012(9) 0.010(10) 0.027(12)
C53_1 0.07(3) 0.07(3) 0.13(4) -0.03(2) 0.04(3) -0.01(2)
Cl54_1 0.075(8) 0.111(9) 0.120(10) 0.001(7) 0.001(7) 0.026(7)
Cl55_1 0.084(9) 0.083(8) 0.208(15) 0.019(8) 0.044(10) 0.003(7)
C56_1 0.081(17) 0.13(2) 0.113(19) 0.030(14) 0.021(14) 0.028(15)
Cl57_1 0.187(9) 0.284(12) 0.202(9) 0.161(8) 0.113(7) 0.147(9)
Cl58_1 0.175(7) 0.157(6) 0.088(5) -0.013(4) -0.012(5) 0.057(6)

loop_
_atom_type_symbol
_atom_type_description
_atom_type_scat_dispersion_real
_atom_type_scat_dispersion_imag
_atom_type_scat_source
C C 0.0033 0.0016 'International Tables Vol C Tables 4.2.6.8 and 6.1.1.4'
H H 0.0000 0.0000 'International Tables Vol C Tables 4.2.6.8 and 6.1.1.4'
B B 0.0013 0.0007 'International Tables Vol C Tables 4.2.6.8 and 6.1.1.4'
Br Br -0.2901 2.4595 'International Tables Vol C Tables 4.2.6.8 and 6.1.1.4'
Ni Ni 0.3393 1.1124 'International Tables Vol C Tables 4.2.6.8 and 6.1.1.4'
O O 0.0106 0.0060 'International Tables Vol C Tables 4.2.6.8 and 6.1.1.4'
P P 0.1023 0.0942 'International Tables Vol C Tables 4.2.6.8 and 6.1.1.4'
S S 0.1246 0.1234 'International Tables Vol C Tables 4.2.6.8 and 6.1.1.4'
Cl Cl 0.1484 0.1585 'International Tables Vol C Tables 4.2.6.8 and 6.1.1.4'

loop_
_geom_angle_atom_site_label_1
_geom_angle_atom_site_label_2
_geom_angle_atom_site_label_3
_geom_angle
_geom_angle_site_symmetry_1
_geom_angle_site_symmetry_3
C30_1 Ni1_1 P3_1 90.4(4) . .
C30_1 Ni1_1 P4_1 176.6(4) . .
P3_1 Ni1_1 P4_1 88.1(2) . .
C30_1 Ni1_1 Br2_1 90.1(4) . .
P3_1 Ni1_1 Br2_1 178.08(14) . .
P4_1 Ni1_1 Br2_1 91.34(18) . .
C17_1 P3_1 C9_1 107.3(7) . .
C17_1 P3_1 C23_1 103.4(7) . .
C9_1 P3_1 C23_1 100.4(6) . .
C17_1 P3_1 Ni1_1 113.2(5) . .
C9_1 P3_1 Ni1_1 109.5(5) . .
C23_1 P3_1 Ni1_1 121.6(5) . .
C11_1 P4_1 C10_1 104.9(8) . .
C11_1 P4_1 C44_1 103.1(7) . .
C10_1 P4_1 C44_1 107.2(8) . .
C11_1 P4_1 Ni1_1 114.3(5) . .
C10_1 P4_1 Ni1_1 107.7(6) . .
C44_1 P4_1 Ni1_1 118.6(5) . .
C32_1 S5_1 C29_1 91.7(7) . .
O7_1 B6_1 O8_1 109.4(14) . .
O7_1 B6_1 C29_1 125.3(13) . .
O8_1 B6_1 C29_1 125.2(15) . .
B6_1 O7_1 C33_1 107.7(12) . .
B6_1 O8_1 C34_1 108.6(18) . .
B6_1 O8_1 C39_1 107.0(18) . .
C10_1 C9_1 P3_1 110.4(11) . .
C10_1 C9_1 H9A_1 109.6 . .
P3_1 C9_1 H9A_1 109.6 . .
C10_1 C9_1 H9B_1 109.6 . .
P3_1 C9_1 H9B_1 109.6 . .
H9A_1 C9_1 H9B_1 108.1 . .
C9_1 C10_1 P4_1 110.3(12) . .
C9_1 C10_1 H10A_1 109.6 . .
P4_1 C10_1 H10A_1 109.6 . .
C9_1 C10_1 H10B_1 109.6 . .
P4_1 C10_1 H10B_1 109.6 . .
H10A_1 C10_1 H10B_1 108.1 . .
C12_1 C11_1 C16_1 112.2(13) . .
C12_1 C11_1 P4_1 115.6(11) . .
C16_1 C11_1 P4_1 110.4(10) . .
C12_1 C11_1 H11_1 106.0 . .
C16_1 C11_1 H11_1 106.0 . .
P4_1 C11_1 H11_1 106.0 . .
C13_1 C12_1 C11_1 110.7(15) . .
C13_1 C12_1 H12A_1 109.5 . .
C11_1 C12_1 H12A_1 109.5 . .
C13_1 C12_1 H12B_1 109.5 . .
C11_1 C12_1 H12B_1 109.5 . .
H12A_1 C12_1 H12B_1 108.1 . .
C14_1 C13_1 C12_1 113.8(16) . .
C14_1 C13_1 H13A_1 108.8 . .
C12_1 C13_1 H13A_1 108.8 . .
C14_1 C13_1 H13B_1 108.8 . .
C12_1 C13_1 H13B_1 108.8 . .
H13A_1 C13_1 H13B_1 107.7 . .
C15_1 C14_1 C13_1 111.5(15) . .
C15_1 C14_1 H14A_1 109.3 . .
C13_1 C14_1 H14A_1 109.3 . .
C15_1 C14_1 H14B_1 109.3 . .
C13_1 C14_1 H14B_1 109.3 . .
H14A_1 C14_1 H14B_1 108.0 . .
C14_1 C15_1 C16_1 111.2(15) . .
C14_1 C15_1 H15A_1 109.4 . .
C16_1 C15_1 H15A_1 109.4 . .
C14_1 C15_1 H15B_1 109.4 . .
C16_1 C15_1 H15B_1 109.4 . .
H15A_1 C15_1 H15B_1 108.0 . .
C15_1 C16_1 C11_1 110.0(13) . .
C15_1 C16_1 H16A_1 109.7 . .
C11_1 C16_1 H16A_1 109.7 . .
C15_1 C16_1 H16B_1 109.7 . .
C11_1 C16_1 H16B_1 109.7 . .
H16A_1 C16_1 H16B_1 108.2 . .
C22_1 C17_1 C18_1 107.2(12) . .
C22_1 C17_1 P3_1 114.5(10) . .
C18_1 C17_1 P3_1 111.5(10) . .
C22_1 C17_1 H17_1 107.8 . .
C18_1 C17_1 H17_1 107.8 . .
P3_1 C17_1 H17_1 107.8 . .
C19_1 C18_1 C17_1 109.4(12) . .
C19_1 C18_1 H18A_1 109.8 . .
C17_1 C18_1 H18A_1 109.8 . .
C19_1 C18_1 H18B_1 109.8 . .
C17_1 C18_1 H18B_1 109.8 . .
H18A_1 C18_1 H18B_1 108.2 . .
C18_1 C19_1 C20_1 111.7(13) . .
C18_1 C19_1 H19A_1 109.3 . .
C20_1 C19_1 H19A_1 109.3 . .
C18_1 C19_1 H19B_1 109.3 . .
C20_1 C19_1 H19B_1 109.3 . .
H19A_1 C19_1 H19B_1 107.9 . .
C21_1 C20_1 C19_1 109.7(14) . .
C21_1 C20_1 H20A_1 109.7 . .
C19_1 C20_1 H20A_1 109.7 . .
C21_1 C20_1 H20B_1 109.7 . .
C19_1 C20_1 H20B_1 109.7 . .
H20A_1 C20_1 H20B_1 108.2 . .
C20_1 C21_1 C22_1 111.2(15) . .
C20_1 C21_1 H21A_1 109.4 . .
C22_1 C21_1 H21A_1 109.4 . .
C20_1 C21_1 H21B_1 109.4 . .
C22_1 C21_1 H21B_1 109.4 . .
H21A_1 C21_1 H21B_1 108.0 . .
C17_1 C22_1 C21_1 109.6(13) . .
C17_1 C22_1 H22A_1 109.7 . .
C21_1 C22_1 H22A_1 109.7 . .
C17_1 C22_1 H22B_1 109.7 . .
C21_1 C22_1 H22B_1 109.7 . .
H22A_1 C22_1 H22B_1 108.2 . .
C28_1 C23_1 C24_1 111.5(12) . .
C28_1 C23_1 P3_1 110.5(11) . .
C24_1 C23_1 P3_1 112.8(10) . .
C28_1 C23_1 H23_1 107.2 . .
C24_1 C23_1 H23_1 107.2 . .
P3_1 C23_1 H23_1 107.2 . .
C23_1 C24_1 C25_1 106.8(12) . .
C23_1 C24_1 H24A_1 110.4 . .
C25_1 C24_1 H24A_1 110.4 . .
C23_1 C24_1 H24B_1 110.4 . .
C25_1 C24_1 H24B_1 110.4 . .
H24A_1 C24_1 H24B_1 108.6 . .
C26_1 C25_1 C24_1 112.2(14) . .
C26_1 C25_1 H25A_1 109.2 . .
C24_1 C25_1 H25A_1 109.2 . .
C26_1 C25_1 H25B_1 109.2 . .
C24_1 C25_1 H25B_1 109.2 . .
H25A_1 C25_1 H25B_1 107.9 . .
C25_1 C26_1 C27_1 111.8(14) . .
C25_1 C26_1 H26A_1 109.3 . .
C27_1 C26_1 H26A_1 109.3 . .
C25_1 C26_1 H26B_1 109.3 . .
C27_1 C26_1 H26B_1 109.3 . .
H26A_1 C26_1 H26B_1 107.9 . .
C26_1 C27_1 C28_1 110.9(14) . .
C26_1 C27_1 H27A_1 109.5 . .
C28_1 C27_1 H27A_1 109.5 . .
C26_1 C27_1 H27B_1 109.5 . .
C28_1 C27_1 H27B_1 109.5 . .
H27A_1 C27_1 H27B_1 108.1 . .
C23_1 C28_1 C27_1 108.7(14) . .
C23_1 C28_1 H28A_1 110.0 . .
C27_1 C28_1 H28A_1 110.0 . .
C23_1 C28_1 H28B_1 110.0 . .
C27_1 C28_1 H28B_1 110.0 . .
H28A_1 C28_1 H28B_1 108.3 . .
C30_1 C29_1 B6_1 130.7(13) . .
C30_1 C29_1 S5_1 112.1(11) . .
B6_1 C29_1 S5_1 116.2(11) . .
C29_1 C30_1 C31_1 111.9(12) . .
C29_1 C30_1 Ni1_1 126.2(11) . .
C31_1 C30_1 Ni1_1 121.9(10) . .
C32_1 C31_1 C30_1 113.1(12) . .
C32_1 C31_1 H31_1 123.5 . .
C30_1 C31_1 H31_1 123.5 . .
C31_1 C32_1 S5_1 111.1(11) . .
C31_1 C32_1 H32_1 124.4 . .
S5_1 C32_1 H32_1 124.4 . .
O7_1 C33_1 C42_1 113.2(19) . .
O7_1 C33_1 C38_1 113.8(18) . .
O7_1 C33_1 C34_1 106.7(17) . .
C38_1 C33_1 C34_1 127(2) . .
O7_1 C33_1 C39_1 107.0(18) . .
C42_1 C33_1 C39_1 119(3) . .
O7_1 C33_1 C43_1 97.5(17) . .
C42_1 C33_1 C43_1 107(2) . .
C39_1 C33_1 C43_1 112(2) . .
O7_1 C33_1 C37_1 96.2(16) . .
C38_1 C33_1 C37_1 105(2) . .
C34_1 C33_1 C37_1 103(2) . .
C45_1 C44_1 C52_1 99.8(18) . .
C45_1 C44_1 C49_1 102.3(16) . .
C45_1 C44_1 P4_1 109.9(11) . .
C52_1 C44_1 P4_1 111.3(17) . .
C49_1 C44_1 P4_1 113.3(14) . .
C44_1 C45_1 C46_1 113.1(14) . .
C44_1 C45_1 H45A_1 109.0 . .
C46_1 C45_1 H45A_1 109.0 . .
C44_1 C45_1 H45B_1 109.0 . .
C46_1 C45_1 H45B_1 109.0 . .
H45A_1 C45_1 H45B_1 107.8 . .
C50_1 C46_1 C45_1 111(2) . .
C47_1 C46_1 C45_1 113(2) . .
Cl55_1 C53_1 Cl54_1 115(2) . .
Cl55_1 C53_1 H53A_1 108.4 . .
Cl54_1 C53_1 H53A_1 108.4 . .
Cl55_1 C53_1 H53B_1 108.4 . .
Cl54_1 C53_1 H53B_1 108.4 . .
H53A_1 C53_1 H53B_1 107.5 . .
C53_1 Cl54_1 C51_1 146(2) . .
C53_1 Cl55_1 C48_1 103.5(17) . 1_455
C53_1 Cl55_1 H48A_1 117(2) . 1_455
C48_1 Cl55_1 H48A_1 18.9(10) 1_455 1_455
Cl57_1 C56_1 Cl58_1 112.2(13) . .
Cl57_1 C56_1 H56A_1 109.2 . .
Cl58_1 C56_1 H56A_1 109.2 . .
Cl57_1 C56_1 H56B_1 109.2 . .
Cl58_1 C56_1 H56B_1 109.2 . .
H56A_1 C56_1 H56B_1 107.9 . .
C46_1 C50_1 C51_1 111(3) . .
C46_1 C50_1 H50A_1 109.4 . .
C51_1 C50_1 H50A_1 109.4 . .
C46_1 C50_1 H50B_1 109.4 . .
C51_1 C50_1 H50B_1 109.4 . .
H50A_1 C50_1 H50B_1 108.0 . .
C50_1 C51_1 C52_1 108(4) . .
C50_1 C51_1 Cl54_1 110(3) . .
C52_1 C51_1 Cl54_1 81(3) . .
C50_1 C51_1 H51A_1 110.0 . .
C52_1 C51_1 H51A_1 110.0 . .
Cl54_1 C51_1 H51A_1 132.1 . .
C50_1 C51_1 H51B_1 110.0 . .
C52_1 C51_1 H51B_1 110.0 . .
Cl54_1 C51_1 H51B_1 31.2 . .
H51A_1 C51_1 H51B_1 108.4 . .
C51_1 C52_1 C44_1 103(3) . .
C51_1 C52_1 H52A_1 111.1 . .
C44_1 C52_1 H52A_1 111.1 . .
C51_1 C52_1 H52B_1 111.1 . .
C44_1 C52_1 H52B_1 111.1 . .
H52A_1 C52_1 H52B_1 109.1 . .
O8_1 C34_1 C35_1 109(3) . .
O8_1 C34_1 C33_1 104(2) . .
C35_1 C34_1 C33_1 122(3) . .
O8_1 C34_1 C36_1 109(3) . .
C35_1 C34_1 C36_1 110(3) . .
C33_1 C34_1 C36_1 102(3) . .
C34_1 C35_1 H35A_1 109.5 . .
C34_1 C35_1 H35B_1 109.5 . .
H35A_1 C35_1 H35B_1 109.5 . .
C34_1 C35_1 H35C_1 109.5 . .
H35A_1 C35_1 H35C_1 109.5 . .
H35B_1 C35_1 H35C_1 109.5 . .
C34_1 C36_1 H36A_1 109.5 . .
C34_1 C36_1 H36B_1 109.5 . .
H36A_1 C36_1 H36B_1 109.5 . .
C34_1 C36_1 H36C_1 109.5 . .
H36A_1 C36_1 H36C_1 109.5 . .
H36B_1 C36_1 H36C_1 109.5 . .
C33_1 C37_1 H37A_1 109.5 . .
C33_1 C37_1 H37B_1 109.5 . .
H37A_1 C37_1 H37B_1 109.5 . .
C33_1 C37_1 H37C_1 109.5 . .
H37A_1 C37_1 H37C_1 109.5 . .
H37B_1 C37_1 H37C_1 109.5 . .
C33_1 C38_1 H38A_1 109.5 . .
C33_1 C38_1 H38B_1 109.5 . .
H38A_1 C38_1 H38B_1 109.5 . .
C33_1 C38_1 H38C_1 109.5 . .
H38A_1 C38_1 H38C_1 109.5 . .
H38B_1 C38_1 H38C_1 109.5 . .
C46_1 C47_1 C48_1 112(3) . .
C46_1 C47_1 H47A_1 109.1 . .
C48_1 C47_1 H47A_1 109.1 . .
C46_1 C47_1 H47B_1 109.1 . .
C48_1 C47_1 H47B_1 109.1 . .
H47A_1 C47_1 H47B_1 107.9 . .
C47_1 C48_1 C49_1 112(3) . .
C47_1 C48_1 H48A_1 109.2 . .
C49_1 C48_1 H48A_1 109.2 . .
Cl55_1 C48_1 H48A_1 21.6 1_655 .
C47_1 C48_1 H48B_1 109.2 . .
C49_1 C48_1 H48B_1 109.2 . .
Cl55_1 C48_1 H48B_1 122.5 1_655 .
H48A_1 C48_1 H48B_1 107.9 . .
C48_1 C49_1 C44_1 109(2) . .
C48_1 C49_1 H49A_1 109.8 . .
C44_1 C49_1 H49A_1 109.8 . .
C48_1 C49_1 H49B_1 109.8 . .
C44_1 C49_1 H49B_1 109.8 . .
H49A_1 C49_1 H49B_1 108.3 . .
C41_1 C39_1 C33_1 114(3) . .
C41_1 C39_1 O8_1 112(3) . .
C33_1 C39_1 O8_1 100(2) . .
C41_1 C39_1 C40_1 112(3) . .
C33_1 C39_1 C40_1 116(3) . .
O8_1 C39_1 C40_1 102(3) . .
C39_1 C40_1 H40A_1 109.5 . .
C39_1 C40_1 H40B_1 109.5 . .
H40A_1 C40_1 H40B_1 109.5 . .
C39_1 C40_1 H40C_1 109.5 . .
H40A_1 C40_1 H40C_1 109.5 . .
H40B_1 C40_1 H40C_1 109.5 . .
C39_1 C41_1 H41A_1 109.5 . .
C39_1 C41_1 H41B_1 109.5 . .
H41A_1 C41_1 H41B_1 109.5 . .
C39_1 C41_1 H41C_1 109.5 . .
H41A_1 C41_1 H41C_1 109.5 . .
H41B_1 C41_1 H41C_1 109.5 . .
C33_1 C42_1 H42A_1 109.5 . .
C33_1 C42_1 H42B_1 109.5 . .
H42A_1 C42_1 H42B_1 109.5 . .
C33_1 C42_1 H42C_1 109.5 . .
H42A_1 C42_1 H42C_1 109.5 . .
H42B_1 C42_1 H42C_1 109.5 . .
C33_1 C43_1 H43A_1 109.5 . .
C33_1 C43_1 H43B_1 109.5 . .
H43A_1 C43_1 H43B_1 109.5 . .
C33_1 C43_1 H43C_1 109.5 . .
H43A_1 C43_1 H43C_1 109.5 . .
H43B_1 C43_1 H43C_1 109.5 . .

loop_
_geom_bond_atom_site_label_1
_geom_bond_atom_site_label_2
_geom_bond_distance
_geom_bond_site_symmetry_2
Ni1_1 C30_1 1.920(13) .
Ni1_1 P3_1 2.138(5) .
Ni1_1 P4_1 2.200(5) .
Ni1_1 Br2_1 2.340(3) .
P3_1 C17_1 1.836(14) .
P3_1 C9_1 1.848(14) .
P3_1 C23_1 1.867(14) .
P4_1 C11_1 1.844(15) .
P4_1 C10_1 1.845(18) .
P4_1 C44_1 1.850(15) .
S5_1 C32_1 1.708(15) .
S5_1 C29_1 1.732(13) .
B6_1 O7_1 1.38(2) .
B6_1 O8_1 1.392(18) .
B6_1 C29_1 1.49(2) .
O7_1 C33_1 1.431(18) .
O8_1 C34_1 1.41(3) .
O8_1 C39_1 1.51(4) .
C9_1 C10_1 1.482(19) .
C9_1 H9A_1 0.9900 .
C9_1 H9B_1 0.9900 .
C10_1 H10A_1 0.9900 .
C10_1 H10B_1 0.9900 .
C11_1 C12_1 1.51(2) .
C11_1 C16_1 1.524(19) .
C11_1 H11_1 1.0000 .
C12_1 C13_1 1.50(2) .
C12_1 H12A_1 0.9900 .
C12_1 H12B_1 0.9900 .
C13_1 C14_1 1.50(2) .
C13_1 H13A_1 0.9900 .
C13_1 H13B_1 0.9900 .
C14_1 C15_1 1.47(2) .
C14_1 H14A_1 0.9900 .
C14_1 H14B_1 0.9900 .
C15_1 C16_1 1.522(18) .
C15_1 H15A_1 0.9900 .
C15_1 H15B_1 0.9900 .
C16_1 H16A_1 0.9900 .
C16_1 H16B_1 0.9900 .
C17_1 C22_1 1.519(19) .
C17_1 C18_1 1.567(19) .
C17_1 H17_1 1.0000 .
C18_1 C19_1 1.51(2) .
C18_1 H18A_1 0.9900 .
C18_1 H18B_1 0.9900 .
C19_1 C20_1 1.52(2) .
C19_1 H19A_1 0.9900 .
C19_1 H19B_1 0.9900 .
C20_1 C21_1 1.50(2) .
C20_1 H20A_1 0.9900 .
C20_1 H20B_1 0.9900 .
C21_1 C22_1 1.54(2) .
C21_1 H21A_1 0.9900 .
C21_1 H21B_1 0.9900 .
C22_1 H22A_1 0.9900 .
C22_1 H22B_1 0.9900 .
C23_1 C28_1 1.49(2) .
C23_1 C24_1 1.533(19) .
C23_1 H23_1 1.0000 .
C24_1 C25_1 1.533(19) .
C24_1 H24A_1 0.9900 .
C24_1 H24B_1 0.9900 .
C25_1 C26_1 1.48(2) .
C25_1 H25A_1 0.9900 .
C25_1 H25B_1 0.9900 .
C26_1 C27_1 1.49(2) .
C26_1 H26A_1 0.9900 .
C26_1 H26B_1 0.9900 .
C27_1 C28_1 1.54(2) .
C27_1 H27A_1 0.9900 .
C27_1 H27B_1 0.9900 .
C28_1 H28A_1 0.9900 .
C28_1 H28B_1 0.9900 .
C29_1 C30_1 1.334(18) .
C30_1 C31_1 1.437(18) .
C31_1 C32_1 1.360(18) .
C31_1 H31_1 0.9500 .
C32_1 H32_1 0.9500 .
C33_1 C42_1 1.44(4) .
C33_1 C38_1 1.46(3) .
C33_1 C34_1 1.46(4) .
C33_1 C39_1 1.47(4) .
C33_1 C43_1 1.68(4) .
C33_1 C37_1 1.71(4) .
C44_1 C45_1 1.52(2) .
C44_1 C52_1 1.61(4) .
C44_1 C49_1 1.64(3) .
C45_1 C46_1 1.53(2) .
C45_1 H45A_1 0.9900 .
C45_1 H45B_1 0.9900 .
C46_1 C50_1 1.40(3) .
C46_1 C47_1 1.42(4) .
C53_1 Cl55_1 1.67(4) .
C53_1 Cl54_1 1.71(4) .
C53_1 H53A_1 0.9900 .
C53_1 H53B_1 0.9900 .
Cl54_1 C51_1 1.92(6) .
Cl55_1 C48_1 1.98(4) 1_455
Cl55_1 H48A_1 1.12(4) 1_455
C56_1 Cl57_1 1.66(2) .
C56_1 Cl58_1 1.69(2) .
C56_1 H56A_1 0.9900 .
C56_1 H56B_1 0.9900 .
C50_1 C51_1 1.51(5) .
C50_1 H50A_1 0.9900 .
C50_1 H50B_1 0.9900 .
C51_1 C52_1 1.53(6) .
C51_1 H51A_1 0.9900 .
C51_1 H51B_1 0.9900 .
C52_1 H52A_1 0.9900 .
C52_1 H52B_1 0.9900 .
C34_1 C35_1 1.46(5) .
C34_1 C36_1 1.56(4) .
C35_1 H35A_1 0.9800 .
C35_1 H35B_1 0.9800 .
C35_1 H35C_1 0.9800 .
C36_1 H36A_1 0.9800 .
C36_1 H36B_1 0.9800 .
C36_1 H36C_1 0.9800 .
C37_1 H37A_1 0.9800 .
C37_1 H37B_1 0.9800 .
C37_1 H37C_1 0.9800 .
C38_1 H38A_1 0.9800 .
C38_1 H38B_1 0.9800 .
C38_1 H38C_1 0.9800 .
C47_1 C48_1 1.42(4) .
C47_1 H47A_1 0.9900 .
C47_1 H47B_1 0.9900 .
C48_1 C49_1 1.58(4) .
C48_1 H48A_1 0.9900 .
C48_1 H48B_1 0.9900 .
C49_1 H49A_1 0.9900 .
C49_1 H49B_1 0.9900 .
C39_1 C41_1 1.41(4) .
C39_1 C40_1 1.52(5) .
C40_1 H40A_1 0.9800 .
C40_1 H40B_1 0.9800 .
C40_1 H40C_1 0.9800 .
C41_1 H41A_1 0.9800 .
C41_1 H41B_1 0.9800 .
C41_1 H41C_1 0.9800 .
C42_1 H42A_1 0.9800 .
C42_1 H42B_1 0.9800 .
C42_1 H42C_1 0.9800 .
C43_1 H43A_1 0.9800 .
C43_1 H43B_1 0.9800 .
C43_1 H43C_1 0.9800 .

loop_
_geom_torsion_atom_site_label_1
_geom_torsion_atom_site_label_2
_geom_torsion_atom_site_label_3
_geom_torsion_atom_site_label_4
_geom_torsion
_geom_torsion_site_symmetry_1
_geom_torsion_site_symmetry_4
O8_1 B6_1 O7_1 C33_1 -3.1(18) . .
C29_1 B6_1 O7_1 C33_1 -179.1(16) . .
O7_1 B6_1 O8_1 C34_1 14(2) . .
C29_1 B6_1 O8_1 C34_1 -170(2) . .
O7_1 B6_1 O8_1 C39_1 -16(2) . .
C29_1 B6_1 O8_1 C39_1 160(2) . .
C17_1 P3_1 C9_1 C10_1 -91.5(13) . .
C23_1 P3_1 C9_1 C10_1 160.7(12) . .
Ni1_1 P3_1 C9_1 C10_1 31.7(13) . .
P3_1 C9_1 C10_1 P4_1 -40.7(14) . .
C11_1 P4_1 C10_1 C9_1 155.6(11) . .
C44_1 P4_1 C10_1 C9_1 -95.3(12) . .
Ni1_1 P4_1 C10_1 C9_1 33.4(13) . .
C10_1 P4_1 C11_1 C12_1 54.9(14) . .
C44_1 P4_1 C11_1 C12_1 -57.1(14) . .
Ni1_1 P4_1 C11_1 C12_1 172.7(11) . .
C10_1 P4_1 C11_1 C16_1 -73.8(13) . .
C44_1 P4_1 C11_1 C16_1 174.2(12) . .
Ni1_1 P4_1 C11_1 C16_1 44.0(13) . .
C16_1 C11_1 C12_1 C13_1 -52(2) . .
P4_1 C11_1 C12_1 C13_1 -180.0(13) . .
C11_1 C12_1 C13_1 C14_1 52(2) . .
C12_1 C13_1 C14_1 C15_1 -54(2) . .
C13_1 C14_1 C15_1 C16_1 56(2) . .
C14_1 C15_1 C16_1 C11_1 -57(2) . .
C12_1 C11_1 C16_1 C15_1 55.0(19) . .
P4_1 C11_1 C16_1 C15_1 -174.5(12) . .
C9_1 P3_1 C17_1 C22_1 -49.1(13) . .
C23_1 P3_1 C17_1 C22_1 56.5(13) . .
Ni1_1 P3_1 C17_1 C22_1 -170.1(10) . .
C9_1 P3_1 C17_1 C18_1 72.8(12) . .
C23_1 P3_1 C17_1 C18_1 178.4(11) . .
Ni1_1 P3_1 C17_1 C18_1 -48.1(12) . .
C22_1 C17_1 C18_1 C19_1 -60.4(16) . .
P3_1 C17_1 C18_1 C19_1 173.6(11) . .
C17_1 C18_1 C19_1 C20_1 58.8(18) . .
C18_1 C19_1 C20_1 C21_1 -57(2) . .
C19_1 C20_1 C21_1 C22_1 57(2) . .
C18_1 C17_1 C22_1 C21_1 60.9(16) . .
P3_1 C17_1 C22_1 C21_1 -174.9(11) . .
C20_1 C21_1 C22_1 C17_1 -61.0(18) . .
C17_1 P3_1 C23_1 C28_1 172.8(10) . .
C9_1 P3_1 C23_1 C28_1 -76.4(12) . .
Ni1_1 P3_1 C23_1 C28_1 44.4(12) . .
C17_1 P3_1 C23_1 C24_1 47.2(12) . .
C9_1 P3_1 C23_1 C24_1 158.0(11) . .
Ni1_1 P3_1 C23_1 C24_1 -81.3(12) . .
C28_1 C23_1 C24_1 C25_1 60.2(17) . .
P3_1 C23_1 C24_1 C25_1 -174.8(11) . .
C23_1 C24_1 C25_1 C26_1 -56.9(19) . .
C24_1 C25_1 C26_1 C27_1 57(2) . .
C25_1 C26_1 C27_1 C28_1 -55(2) . .
C24_1 C23_1 C28_1 C27_1 -60.8(17) . .
P3_1 C23_1 C28_1 C27_1 172.9(11) . .
C26_1 C27_1 C28_1 C23_1 57.1(19) . .
O7_1 B6_1 C29_1 C30_1 -154.5(16) . .
O8_1 B6_1 C29_1 C30_1 30(3) . .
O7_1 B6_1 C29_1 S5_1 13(2) . .
O8_1 B6_1 C29_1 S5_1 -162.3(13) . .
C32_1 S5_1 C29_1 C30_1 -0.9(11) . .
C32_1 S5_1 C29_1 B6_1 -170.7(12) . .
B6_1 C29_1 C30_1 C31_1 170.3(15) . .
S5_1 C29_1 C30_1 C31_1 2.4(15) . .
B6_1 C29_1 C30_1 Ni1_1 -9(2) . .
S5_1 C29_1 C30_1 Ni1_1 -177.2(7) . .
C29_1 C30_1 C31_1 C32_1 -3.2(18) . .
Ni1_1 C30_1 C31_1 C32_1 176.4(10) . .
C30_1 C31_1 C32_1 S5_1 2.5(15) . .
C29_1 S5_1 C32_1 C31_1 -0.9(11) . .
B6_1 O7_1 C33_1 C42_1 154(2) . .
B6_1 O7_1 C33_1 C38_1 -153(2) . .
B6_1 O7_1 C33_1 C34_1 -8(2) . .
B6_1 O7_1 C33_1 C39_1 22(2) . .
B6_1 O7_1 C33_1 C43_1 -94(2) . .
B6_1 O7_1 C33_1 C37_1 97.7(18) . .
C11_1 P4_1 C44_1 C45_1 -164.5(13) . .
C10_1 P4_1 C44_1 C45_1 85.2(14) . .
Ni1_1 P4_1 C44_1 C45_1 -37.0(15) . .
C11_1 P4_1 C44_1 C52_1 85.9(19) . .
C10_1 P4_1 C44_1 C52_1 -24.4(19) . .
Ni1_1 P4_1 C44_1 C52_1 -146.6(17) . .
C11_1 P4_1 C44_1 C49_1 -50.8(16) . .
C10_1 P4_1 C44_1 C49_1 -161.1(15) . .
Ni1_1 P4_1 C44_1 C49_1 76.7(15) . .
C52_1 C44_1 C45_1 C46_1 -64(2) . .
C49_1 C44_1 C45_1 C46_1 58(2) . .
P4_1 C44_1 C45_1 C46_1 178.8(14) . .
C44_1 C45_1 C46_1 C50_1 58(3) . .
C44_1 C45_1 C46_1 C47_1 -60(3) . .
Cl55_1 C53_1 Cl54_1 C51_1 128(4) . .
Cl54_1 C53_1 Cl55_1 C48_1 169(2) . 1_455
C45_1 C46_1 C50_1 C51_1 -53(4) . .
C46_1 C50_1 C51_1 C52_1 63(5) . .
C46_1 C50_1 C51_1 Cl54_1 150(3) . .
C50_1 C51_1 C52_1 C44_1 -71(4) . .
Cl54_1 C51_1 C52_1 C44_1 -179(2) . .
C45_1 C44_1 C52_1 C51_1 69(3) . .
P4_1 C44_1 C52_1 C51_1 -175(2) . .
B6_1 O8_1 C34_1 C35_1 -150(2) . .
B6_1 O8_1 C34_1 C33_1 -18(3) . .
B6_1 O8_1 C34_1 C36_1 90(3) . .
O7_1 C33_1 C34_1 O8_1 16(3) . .
C38_1 C33_1 C34_1 O8_1 154(2) . .
C37_1 C33_1 C34_1 O8_1 -85(2) . .
O7_1 C33_1 C34_1 C35_1 140(3) . .
C38_1 C33_1 C34_1 C35_1 -82(4) . .
C37_1 C33_1 C34_1 C35_1 39(4) . .
O7_1 C33_1 C34_1 C36_1 -98(2) . .
C38_1 C33_1 C34_1 C36_1 41(4) . .
C37_1 C33_1 C34_1 C36_1 162(2) . .
C45_1 C46_1 C47_1 C48_1 56(3) . .
C46_1 C47_1 C48_1 C49_1 -57(4) . .
C46_1 C47_1 C48_1 Cl55_1 -155(2) . 1_655
C47_1 C48_1 C49_1 C44_1 59(4) . .
Cl55_1 C48_1 C49_1 C44_1 173.5(18) 1_655 .
C45_1 C44_1 C49_1 C48_1 -57(2) . .
P4_1 C44_1 C49_1 C48_1 -175.1(18) . .
O7_1 C33_1 C39_1 C41_1 90(3) . .
C42_1 C33_1 C39_1 C41_1 -39(4) . .
C43_1 C33_1 C39_1 C41_1 -164(3) . .
O7_1 C33_1 C39_1 O8_1 -29(3) . .
C42_1 C33_1 C39_1 O8_1 -159(2) . .
C43_1 C33_1 C39_1 O8_1 76(3) . .
O7_1 C33_1 C39_1 C40_1 -138(3) . .
C42_1 C33_1 C39_1 C40_1 92(4) . .
C43_1 C33_1 C39_1 C40_1 -33(4) . .
B6_1 O8_1 C39_1 C41_1 -94(3) . .
B6_1 O8_1 C39_1 C33_1 28(3) . .
B6_1 O8_1 C39_1 C40_1 147(3) . .
